data_7216843
loop_
_publ_author_name
'Argyle, Victoria J.'
'Roxburgh, Marina'
'Hanton, Lyall R.'

_publ_section_title
;
 Use of the oxime--oximato binding mode to stabilise mixed valence copper
 iodide polymer networks using dipyridyl ketone oxime ligands
;
_journal_issue 28
_journal_name_full CrystEngComm
_journal_page_first 6345
_journal_paper_doi 10.1039/c3ce42481b
_journal_volume 16
_journal_year 2014
_chemical_formula_sum 'C63 H66 Cu8 I8 N15 O7'
_chemical_formula_weight 2668.83
_chemical_name_systematic
;
 ?
;
_space_group_IT_number 15
_symmetry_cell_setting monoclinic
_symmetry_space_group_name_Hall '-C 2yc'
_symmetry_space_group_name_H-M 'C 1 2/c 1'
_atom_sites_solution_hydrogens geom
_atom_sites_solution_primary direct
_atom_sites_solution_secondary difmap
_audit_creation_method SHELXL-97
_cell_angle_alpha 90.0
_cell_angle_beta 97.313(2)
_cell_angle_gamma 90.0
_cell_formula_units_Z 4
_cell_length_a 12.6943(3)
_cell_length_b 32.7813(7)
_cell_length_c 24.8035(5)
_cell_measurement_reflns_used 15496
_cell_measurement_temperature 90(2)
_cell_measurement_theta_max 29.2882
_cell_measurement_theta_min 2.8495
_cell_volume 10237.7(4)
_computing_structure_refinement 'SHELXL-97 (Sheldrick, 2008)'
_diffrn_ambient_temperature 90(2)
_diffrn_detector_area_resol_mean 10.3449
_diffrn_measured_fraction_theta_full 0.997
_diffrn_measured_fraction_theta_max 0.997
_diffrn_measurement_device_type 'SuperNova, Dual, Cu at zero, Atlas'
_diffrn_radiation_monochromator mirror
_diffrn_radiation_source 'fine-focus sealed tube'
_diffrn_radiation_type MoK\a
_diffrn_radiation_wavelength 0.71069
_diffrn_reflns_av_R_equivalents 0.0501
_diffrn_reflns_av_sigmaI/netI 0.0437
_diffrn_reflns_limit_h_max 14
_diffrn_reflns_limit_h_min -15
_diffrn_reflns_limit_k_max 35
_diffrn_reflns_limit_k_min -39
_diffrn_reflns_limit_l_max 24
_diffrn_reflns_limit_l_min -30
_diffrn_reflns_number 28217
_diffrn_reflns_theta_full 25.50
_diffrn_reflns_theta_max 25.50
_diffrn_reflns_theta_min 2.86
_exptl_absorpt_coefficient_mu 4.086
_exptl_absorpt_correction_T_max 1.00000
_exptl_absorpt_correction_T_min 0.68737
_exptl_absorpt_correction_type multi-scan
_exptl_absorpt_process_details
;
CrysAlisPro, Agilent Technologies,
Version 1.171.36.20 (release 27-06-2012 CrysAlis171 .NET)
(compiled Jul 11 2012,15:38:31)
Empirical absorption correction using spherical harmonics,
 implemented in SCALE3 ABSPACK scaling algorithm.
;
_exptl_crystal_colour Yellow
_exptl_crystal_density_diffrn 1.732
_exptl_crystal_density_method 'not measured'
_exptl_crystal_description Plate
_exptl_crystal_F_000 5044
_exptl_crystal_size_max 0.29
_exptl_crystal_size_mid 0.17
_exptl_crystal_size_min 0.03
_platon_squeeze_details
;
;
_refine_diff_density_max 1.750
_refine_diff_density_min -0.969
_refine_diff_density_rms 0.137
_refine_ls_extinction_method none
_refine_ls_goodness_of_fit_ref 1.054
_refine_ls_hydrogen_treatment mixed
_refine_ls_matrix_type full
_refine_ls_number_parameters 463
_refine_ls_number_reflns 9510
_refine_ls_number_restraints 0
_refine_ls_restrained_S_all 1.054
_refine_ls_R_factor_all 0.0434
_refine_ls_R_factor_gt 0.0364
_refine_ls_shift/su_max 0.002
_refine_ls_shift/su_mean 0.000
_refine_ls_structure_factor_coef Fsqd
_refine_ls_weighting_details 'calc w=1/[\s^2^(Fo^2^)+(0.0491P)^2^+38.0633P] where P=(Fo^2^+2Fc^2^)/3'
_refine_ls_weighting_scheme calc
_refine_ls_wR_factor_gt 0.0963
_refine_ls_wR_factor_ref 0.1006
_reflns_number_gt 8199
_reflns_number_total 9510
_reflns_threshold_expression >2\s(I)
_cod_data_source_file c3ce42481b1.cif
_cod_data_source_block Compound5
_cod_database_code 7216843

loop_
_symmetry_equiv_pos_as_xyz
'x, y, z'
'-x, y, -z+1/2'
'x+1/2, y+1/2, z'
'-x+1/2, y+1/2, -z+1/2'
'-x, -y, -z'
'x, -y, z-1/2'
'-x+1/2, -y+1/2, -z'
'x+1/2, -y+1/2, z-1/2'

loop_
_atom_site_label
_atom_site_type_symbol
_atom_site_fract_x
_atom_site_fract_y
_atom_site_fract_z
_atom_site_U_iso_or_equiv
_atom_site_adp_type
_atom_site_occupancy
_atom_site_symmetry_multiplicity
_atom_site_calc_flag
_atom_site_refinement_flags
C1 C 0.7510(7) 0.1438(2) 0.5529(3) 0.058(2) Uani 1 1 d .
H1 H 0.7758 0.1173 0.5589 0.070 Uiso 1 1 calc R
C2 C 0.8143(6) 0.1749(2) 0.5779(3) 0.0564(19) Uani 1 1 d .
H2 H 0.8785 0.1692 0.5990 0.068 Uiso 1 1 calc R
C3 C 0.7775(6) 0.21529(18) 0.5699(3) 0.0451(16) Uani 1 1 d .
C4 C 0.6806(6) 0.21980(18) 0.5390(2) 0.0445(16) Uani 1 1 d .
H4 H 0.6510 0.2456 0.5334 0.053 Uiso 1 1 calc R
C5 C 0.6262(6) 0.18575(17) 0.5158(3) 0.0482(17) Uani 1 1 d .
H5 H 0.5614 0.1901 0.4945 0.058 Uiso 1 1 calc R
C6 C 0.8370(6) 0.2509(2) 0.5950(2) 0.0467(17) Uani 1 1 d .
C7 C 0.7771(5) 0.28201(18) 0.6230(2) 0.0374(14) Uani 1 1 d .
C8 C 0.8081(5) 0.3226(2) 0.6269(3) 0.0460(16) Uani 1 1 d .
H8 H 0.8680 0.3312 0.6121 0.055 Uiso 1 1 calc R
C9 C 0.7488(5) 0.35035(19) 0.6532(3) 0.0415(14) Uani 1 1 d .
H9 H 0.7694 0.3776 0.6549 0.050 Uiso 1 1 calc R
C10 C 0.6363(5) 0.29972(16) 0.6737(2) 0.0336(12) Uani 1 1 d .
H10 H 0.5781 0.2915 0.6904 0.040 Uiso 1 1 calc R
C11 C 0.6909(5) 0.27029(17) 0.6475(2) 0.0353(13) Uani 1 1 d .
H11 H 0.6693 0.2432 0.6467 0.042 Uiso 1 1 calc R
C12 C 0.6589(4) 0.44420(17) 0.9047(2) 0.0326(12) Uani 1 1 d .
H12 H 0.6180 0.4211 0.9087 0.039 Uiso 1 1 calc R
C13 C 0.7128(4) 0.46112(16) 0.9505(2) 0.0273(11) Uani 1 1 d .
H13 H 0.7085 0.4496 0.9845 0.033 Uiso 1 1 calc R
C14 C 0.7744(4) 0.49576(15) 0.9458(2) 0.0241(10) Uani 1 1 d .
C15 C 0.7772(5) 0.51107(16) 0.8936(2) 0.0330(12) Uani 1 1 d .
H15 H 0.8172 0.5342 0.8884 0.040 Uiso 1 1 calc R
C16 C 0.7205(5) 0.49197(16) 0.8500(2) 0.0331(12) Uani 1 1 d .
H16 H 0.7235 0.5026 0.8154 0.040 Uiso 1 1 calc R
C17 C 0.8298(4) 0.51684(16) 0.9947(2) 0.0264(11) Uani 1 1 d .
C18 C 0.8708(4) 0.49211(16) 1.0429(2) 0.0262(11) Uani 1 1 d .
C19 C 0.9216(4) 0.45529(18) 1.0369(2) 0.0325(12) Uani 1 1 d .
H19 H 0.9328 0.4465 1.0024 0.039 Uiso 1 1 calc R
C20 C 0.9556(4) 0.43182(18) 1.0816(2) 0.0317(12) Uani 1 1 d .
H20 H 0.9909 0.4075 1.0764 0.038 Uiso 1 1 calc R
C21 C 0.8911(5) 0.47781(17) 1.1384(2) 0.0371(13) Uani 1 1 d .
H21 H 0.8787 0.4855 1.1731 0.045 Uiso 1 1 calc R
C22 C 0.8577(5) 0.50356(17) 1.0957(2) 0.0358(13) Uani 1 1 d .
H22 H 0.8267 0.5285 1.1021 0.043 Uiso 1 1 calc R
C23 C 0.6999(4) 0.31423(16) 1.2765(2) 0.0259(11) Uani 1 1 d .
H23 H 0.7068 0.3382 1.2968 0.031 Uiso 1 1 calc R
C24 C 0.6123(4) 0.29043(15) 1.2793(2) 0.0264(11) Uani 1 1 d .
H24 H 0.5616 0.2982 1.3013 0.032 Uiso 1 1 calc R
C25 C 0.5991(4) 0.25460(15) 1.2494(2) 0.0252(11) Uani 1 1 d .
C26 C 0.6801(4) 0.24387(16) 1.2189(2) 0.0314(12) Uani 1 1 d .
H26 H 0.6764 0.2196 1.1994 0.038 Uiso 1 1 calc R
C27 C 0.7648(4) 0.26947(16) 1.2180(2) 0.0302(12) Uani 1 1 d .
H27 H 0.8173 0.2621 1.1969 0.036 Uiso 1 1 calc R
C28 C 0.5000 0.2305(2) 1.2500 0.0262(15) Uani 1 2 d S
C31 C 0.4804(14) 0.3497(5) 0.9620(5) 0.153(6) Uani 1 1 d .
H31A H 0.5535 0.3507 0.9559 0.229 Uiso 1 1 calc R
H31B H 0.4394 0.3362 0.9320 0.229 Uiso 1 1 calc R
H31C H 0.4744 0.3349 0.9949 0.229 Uiso 1 1 calc R
C32 C 0.4387(10) 0.3931(5) 0.9671(5) 0.118(5) Uani 1 1 d .
H32A H 0.4432 0.4085 0.9341 0.141 Uiso 1 1 calc R
H32B H 0.3654 0.3928 0.9744 0.141 Uiso 1 1 calc R
C33 C 0.4647(11) 0.4478(5) 1.0225(8) 0.154(7) Uani 1 1 d .
H33A H 0.3901 0.4455 1.0269 0.185 Uiso 1 1 calc R
H33B H 0.4721 0.4668 0.9933 0.185 Uiso 1 1 calc R
C34 C 0.5300(13) 0.4621(5) 1.0758(6) 0.153(6) Uani 1 1 d .
H34A H 0.4833 0.4668 1.1027 0.230 Uiso 1 1 calc R
H34B H 0.5665 0.4869 1.0694 0.230 Uiso 1 1 calc R
H34C H 0.5809 0.4414 1.0885 0.230 Uiso 1 1 calc R
N1 N 0.6602(6) 0.14798(17) 0.5219(2) 0.0556(16) Uani 1 1 d .
N2 N 0.6637(4) 0.33915(14) 0.67611(18) 0.0315(10) Uani 1 1 d .
N3 N 0.9376(6) 0.2595(2) 0.5943(3) 0.075(2) Uani 1 1 d .
N4 N 0.6612(3) 0.45876(12) 0.85466(17) 0.0254(9) Uani 1 1 d .
N5 N 0.9405(3) 0.44223(14) 1.13243(17) 0.0287(10) Uani 1 1 d .
N6 N 0.8360(4) 0.55630(14) 0.9892(2) 0.0433(13) Uani 1 1 d .
N7 N 0.7767(3) 0.30474(13) 1.24591(17) 0.0250(9) Uani 1 1 d .
N8 N 0.5000 0.1920(2) 1.2500 0.055(2) Uani 1 2 d S
O1 O 0.9849(5) 0.23015(19) 0.5656(3) 0.0878(19) Uani 1 1 d .
H1A H 1.0480 0.2356 0.5658 0.132 Uiso 1 1 calc R
O2 O 0.8878(4) 0.57693(13) 1.03219(18) 0.0495(11) Uani 1 1 d .
H2A H 0.8876 0.6014 1.0252 0.074 Uiso 1 1 calc R
O3 O 0.5741(6) 0.1703(2) 1.2497(4) 0.041(2) Uani 0.50 1 d P
H3 H 0.5544 0.1465 1.2494 0.061 Uiso 1 1 calc R
O4 O 0.5060(7) 0.4100(3) 1.0115(4) 0.123(3) Uani 1 1 d .
Cu1 Cu 0.57520(5) 0.377483(19) 0.71531(3) 0.03017(16) Uani 1 1 d .
Cu2 Cu 0.57575(5) 0.431083(19) 0.79137(2) 0.02823(15) Uani 1 1 d .
Cu3 Cu 0.98218(5) 0.40425(2) 1.19639(2) 0.02928(15) Uani 1 1 d .
Cu4 Cu 0.89875(5) 0.34390(2) 1.24504(3) 0.02861(15) Uani 1 1 d .
I1 I 0.62453(3) 0.351776(10) 0.818847(14) 0.02980(10) Uani 1 1 d .
I2 I 0.63033(3) 0.453821(10) 0.696532(13) 0.02803(10) Uani 1 1 d .
I3 I 0.98603(3) 0.327801(11) 1.155782(14) 0.02930(10) Uani 1 1 d .
I4 I 0.82216(3) 0.419772(10) 1.256952(13) 0.02704(9) Uani 1 1 d .

loop_
_atom_site_aniso_label
_atom_site_aniso_U_11
_atom_site_aniso_U_22
_atom_site_aniso_U_33
_atom_site_aniso_U_23
_atom_site_aniso_U_13
_atom_site_aniso_U_12
C1 0.083(6) 0.026(3) 0.069(5) -0.019(3) 0.022(4) 0.009(3)
C2 0.074(5) 0.052(4) 0.045(4) 0.005(3) 0.017(4) 0.024(4)
C3 0.077(5) 0.030(3) 0.035(3) 0.000(3) 0.033(3) 0.015(3)
C4 0.078(5) 0.028(3) 0.031(3) 0.008(3) 0.023(3) 0.012(3)
C5 0.081(5) 0.024(3) 0.045(4) 0.003(3) 0.029(3) 0.006(3)
C6 0.064(4) 0.048(4) 0.032(3) 0.010(3) 0.018(3) 0.027(3)
C7 0.050(4) 0.034(3) 0.028(3) -0.002(2) 0.008(3) 0.012(3)
C8 0.039(3) 0.056(4) 0.045(4) -0.010(3) 0.017(3) 0.001(3)
C9 0.040(3) 0.039(3) 0.047(4) -0.010(3) 0.012(3) 0.000(3)
C10 0.042(3) 0.027(3) 0.033(3) 0.005(2) 0.010(2) 0.009(2)
C11 0.053(4) 0.028(3) 0.026(3) 0.005(2) 0.011(3) 0.011(3)
C12 0.041(3) 0.032(3) 0.024(3) 0.001(2) 0.001(2) -0.013(2)
C13 0.034(3) 0.032(3) 0.015(2) 0.003(2) 0.000(2) -0.005(2)
C14 0.028(3) 0.021(2) 0.023(3) -0.002(2) -0.001(2) -0.003(2)
C15 0.048(3) 0.027(3) 0.023(3) 0.000(2) 0.004(2) -0.013(2)
C16 0.047(3) 0.029(3) 0.022(3) 0.004(2) -0.001(2) -0.009(2)
C17 0.028(3) 0.030(3) 0.021(3) -0.002(2) 0.002(2) -0.007(2)
C18 0.026(3) 0.031(3) 0.020(2) -0.005(2) -0.001(2) -0.008(2)
C19 0.027(3) 0.052(4) 0.019(3) -0.005(2) 0.003(2) 0.002(2)
C20 0.033(3) 0.041(3) 0.021(3) 0.001(2) 0.003(2) 0.010(2)
C21 0.061(4) 0.032(3) 0.019(3) -0.005(2) 0.006(3) -0.005(3)
C22 0.058(4) 0.024(3) 0.026(3) -0.005(2) 0.007(3) -0.001(3)
C23 0.026(3) 0.027(3) 0.025(3) -0.007(2) 0.003(2) 0.001(2)
C24 0.024(3) 0.029(3) 0.027(3) -0.005(2) 0.006(2) 0.000(2)
C25 0.021(3) 0.025(3) 0.029(3) -0.002(2) -0.002(2) 0.004(2)
C26 0.033(3) 0.025(3) 0.036(3) -0.005(2) 0.004(2) 0.003(2)
C27 0.027(3) 0.032(3) 0.033(3) -0.004(2) 0.011(2) 0.002(2)
C28 0.025(4) 0.024(4) 0.028(4) 0.000 -0.005(3) 0.000
C31 0.200(17) 0.182(16) 0.078(8) 0.034(10) 0.023(9) -0.046(14)
C32 0.086(8) 0.190(14) 0.075(7) 0.026(9) 0.006(6) -0.050(9)
C33 0.088(9) 0.127(12) 0.24(2) -0.009(13) 0.010(11) 0.034(8)
C34 0.143(13) 0.170(15) 0.143(13) -0.054(12) 0.004(11) 0.005(11)
N1 0.086(5) 0.037(3) 0.046(3) 0.001(3) 0.020(3) 0.016(3)
N2 0.034(3) 0.032(2) 0.028(2) -0.007(2) 0.004(2) 0.004(2)
N3 0.078(5) 0.103(5) 0.051(4) 0.028(4) 0.039(3) 0.060(4)
N4 0.031(2) 0.022(2) 0.022(2) 0.0016(17) -0.0017(18) -0.0022(17)
N5 0.022(2) 0.038(3) 0.026(2) 0.0006(19) 0.0008(18) -0.0040(19)
N6 0.034(3) 0.030(3) 0.068(4) -0.032(3) 0.019(2) -0.014(2)
N7 0.021(2) 0.027(2) 0.027(2) -0.0042(18) 0.0016(17) 0.0005(17)
N8 0.091(7) 0.030(4) 0.043(5) 0.000 0.001(4) 0.000
O1 0.092(4) 0.087(4) 0.093(5) -0.005(4) 0.046(4) 0.030(4)
O2 0.063(3) 0.035(2) 0.048(3) -0.001(2) -0.001(2) -0.005(2)
O3 0.021(4) 0.018(4) 0.082(7) -0.008(4) 0.003(4) 0.001(3)
O4 0.101(6) 0.159(8) 0.110(6) 0.008(6) 0.013(5) -0.006(6)
Cu1 0.0323(4) 0.0260(3) 0.0330(4) -0.0053(3) 0.0071(3) 0.0018(3)
Cu2 0.0339(3) 0.0279(3) 0.0210(3) -0.0009(3) -0.0035(3) -0.0053(3)
Cu3 0.0323(3) 0.0361(4) 0.0186(3) 0.0019(3) 0.0000(3) -0.0005(3)
Cu4 0.0218(3) 0.0318(3) 0.0330(4) -0.0048(3) 0.0061(3) -0.0026(3)
I1 0.03185(19) 0.02482(18) 0.03152(19) 0.00436(14) -0.00062(14) 0.00430(13)
I2 0.03337(19) 0.02722(18) 0.02364(18) 0.00050(13) 0.00416(14) -0.00535(13)
I3 0.02920(18) 0.0339(2) 0.02513(18) -0.00666(14) 0.00491(14) 0.00184(14)
I4 0.02547(18) 0.02860(18) 0.02717(18) -0.00185(13) 0.00378(14) 0.00542(13)

loop_
_atom_type_symbol
_atom_type_description
_atom_type_scat_dispersion_real
_atom_type_scat_dispersion_imag
_atom_type_scat_source
C C 0.0033 0.0016 'International Tables Vol C Tables 4.2.6.8 and 6.1.1.4'
H H 0.0000 0.0000 'International Tables Vol C Tables 4.2.6.8 and 6.1.1.4'
N N 0.0061 0.0033 'International Tables Vol C Tables 4.2.6.8 and 6.1.1.4'
O O 0.0106 0.0060 'International Tables Vol C Tables 4.2.6.8 and 6.1.1.4'
Cu Cu 0.3201 1.2651 'International Tables Vol C Tables 4.2.6.8 and 6.1.1.4'
I I -0.4742 1.8119 'International Tables Vol C Tables 4.2.6.8 and 6.1.1.4'

loop_
_geom_angle_atom_site_label_1
_geom_angle_atom_site_label_2
_geom_angle_atom_site_label_3
_geom_angle
_geom_angle_site_symmetry_1
_geom_angle_site_symmetry_3
N1 C1 C2 127.0(7) . .
N1 C1 H1 116.5 . .
C2 C1 H1 116.5 . .
C1 C2 C3 117.5(7) . .
C1 C2 H2 121.3 . .
C3 C2 H2 121.3 . .
C4 C3 C2 115.9(7) . .
C4 C3 C6 121.5(5) . .
C2 C3 C6 122.5(7) . .
C3 C4 C5 120.3(6) . .
C3 C4 H4 119.8 . .
C5 C4 H4 119.8 . .
N1 C5 C4 124.6(7) . .
N1 C5 H5 117.7 . .
C4 C5 H5 117.7 . .
N3 C6 C3 127.6(6) . .
N3 C6 C7 114.4(6) . .
C3 C6 C7 118.0(6) . .
C11 C7 C8 118.2(5) . .
C11 C7 C6 119.7(6) . .
C8 C7 C6 122.1(6) . .
C7 C8 C9 119.6(6) . .
C7 C8 H8 120.2 . .
C9 C8 H8 120.2 . .
N2 C9 C8 122.3(6) . .
N2 C9 H9 118.9 . .
C8 C9 H9 118.9 . .
N2 C10 C11 123.1(5) . .
N2 C10 H10 118.5 . .
C11 C10 H10 118.5 . .
C7 C11 C10 119.0(5) . .
C7 C11 H11 120.5 . .
C10 C11 H11 120.5 . .
N4 C12 C13 124.1(5) . .
N4 C12 H12 118.0 . .
C13 C12 H12 118.0 . .
C12 C13 C14 119.2(5) . .
C12 C13 H13 120.4 . .
C14 C13 H13 120.4 . .
C15 C14 C13 117.0(5) . .
C15 C14 C17 121.5(4) . .
C13 C14 C17 121.4(4) . .
C16 C15 C14 119.8(5) . .
C16 C15 H15 120.1 . .
C14 C15 H15 120.1 . .
N4 C16 C15 123.1(5) . .
N4 C16 H16 118.4 . .
C15 C16 H16 118.4 . .
N6 C17 C18 127.3(5) . .
N6 C17 C14 113.8(5) . .
C18 C17 C14 118.9(4) . .
C19 C18 C22 116.7(5) . .
C19 C18 C17 120.6(5) . .
C22 C18 C17 122.7(5) . .
C20 C19 C18 120.2(5) . .
C20 C19 H19 119.9 . .
C18 C19 H19 119.9 . .
N5 C20 C19 123.2(5) . .
N5 C20 H20 118.4 . .
C19 C20 H20 118.4 . .
N5 C21 C22 123.4(5) . .
N5 C21 H21 118.3 . .
C22 C21 H21 118.3 . .
C21 C22 C18 119.7(5) . .
C21 C22 H22 120.1 . .
C18 C22 H22 120.1 . .
N7 C23 C24 123.3(5) . .
N7 C23 H23 118.3 . .
C24 C23 H23 118.3 . .
C23 C24 C25 119.9(5) . .
C23 C24 H24 120.0 . .
C25 C24 H24 120.0 . .
C24 C25 C26 117.1(5) . .
C24 C25 C28 119.3(4) . .
C26 C25 C28 123.6(5) . .
C27 C26 C25 119.3(5) . .
C27 C26 H26 120.4 . .
C25 C26 H26 120.4 . .
N7 C27 C26 123.8(5) . .
N7 C27 H27 118.1 . .
C26 C27 H27 118.1 . .
N8 C28 C25 122.1(3) . .
N8 C28 C25 122.1(3) . 2_657
C25 C28 C25 115.8(6) . 2_657
C32 C31 H31A 109.5 . .
C32 C31 H31B 109.5 . .
H31A C31 H31B 109.5 . .
C32 C31 H31C 109.5 . .
H31A C31 H31C 109.5 . .
H31B C31 H31C 109.5 . .
O4 C32 C31 104.4(12) . .
O4 C32 H32A 110.9 . .
C31 C32 H32A 110.9 . .
O4 C32 H32B 110.9 . .
C31 C32 H32B 110.9 . .
H32A C32 H32B 108.9 . .
O4 C33 C34 105.4(12) . .
O4 C33 H33A 110.7 . .
C34 C33 H33A 110.7 . .
O4 C33 H33B 110.7 . .
C34 C33 H33B 110.7 . .
H33A C33 H33B 108.8 . .
C33 C34 H34A 109.5 . .
C33 C34 H34B 109.5 . .
H34A C34 H34B 109.5 . .
C33 C34 H34C 109.5 . .
H34A C34 H34C 109.5 . .
H34B C34 H34C 109.5 . .
C1 N1 C5 114.7(7) . .
C9 N2 C10 117.9(5) . .
C9 N2 Cu1 124.4(4) . .
C10 N2 Cu1 117.7(4) . .
C6 N3 O1 110.2(7) . .
C12 N4 C16 116.9(4) . .
C12 N4 Cu2 119.5(3) . .
C16 N4 Cu2 123.6(4) . .
C21 N5 C20 116.7(5) . .
C21 N5 Cu3 121.7(4) . .
C20 N5 Cu3 121.5(4) . .
C17 N6 O2 116.2(5) . .
C27 N7 C23 116.5(4) . .
C27 N7 Cu4 125.3(3) . .
C23 N7 Cu4 118.2(3) . .
O3 N8 O3 105.7(9) 2_657 .
O3 N8 C28 127.1(5) 2_657 .
O3 N8 C28 127.1(5) . .
N3 O1 H1A 109.5 . .
N6 O2 H2A 109.5 . .
N8 O3 H3 109.5 . .
C33 O4 C32 107.3(12) . .
N2 Cu1 Cu2 145.92(13) . .
N2 Cu1 Cu2 147.69(13) . 2_656
Cu2 Cu1 Cu2 61.14(3) . 2_656
N2 Cu1 I2 109.11(14) . .
Cu2 Cu1 I2 60.64(2) . .
Cu2 Cu1 I2 63.82(3) 2_656 .
N2 Cu1 I1 100.85(13) . .
Cu2 Cu1 I1 62.48(2) . .
Cu2 Cu1 I1 110.66(3) 2_656 .
I2 Cu1 I1 115.26(3) . .
N2 Cu1 I1 102.26(13) . 2_656
Cu2 Cu1 I1 110.91(3) . 2_656
Cu2 Cu1 I1 62.27(3) 2_656 2_656
I2 Cu1 I1 119.75(3) . 2_656
I1 Cu1 I1 107.19(3) . 2_656
N2 Cu1 Cu1 141.43(14) . 2_656
Cu2 Cu1 Cu1 58.35(3) . 2_656
Cu2 Cu1 Cu1 57.91(3) 2_656 2_656
I2 Cu1 Cu1 109.381(17) . 2_656
I1 Cu1 Cu1 59.75(3) . 2_656
I1 Cu1 Cu1 59.60(3) 2_656 2_656
N4 Cu2 Cu1 146.22(13) . .
N4 Cu2 Cu1 132.73(12) . 2_656
Cu1 Cu2 Cu1 63.74(3) . 2_656
N4 Cu2 Cu2 151.59(12) . 2_656
Cu1 Cu2 Cu2 59.66(3) . 2_656
Cu1 Cu2 Cu2 59.20(3) 2_656 2_656
N4 Cu2 I2 113.05(12) . .
Cu1 Cu2 I2 61.14(2) . .
Cu1 Cu2 I2 114.21(3) 2_656 .
Cu2 Cu2 I2 63.49(3) 2_656 .
N4 Cu2 I1 98.73(12) . .
Cu1 Cu2 I1 60.95(2) . .
Cu1 Cu2 I1 60.91(3) 2_656 .
Cu2 Cu2 I1 108.311(16) 2_656 .
I2 Cu2 I1 114.37(3) . .
N4 Cu2 I2 102.56(13) . 2_656
Cu1 Cu2 I2 110.35(3) . 2_656
Cu1 Cu2 I2 59.25(3) 2_656 2_656
Cu2 Cu2 I2 58.52(3) 2_656 2_656
I2 Cu2 I2 112.23(3) . 2_656
I1 Cu2 I2 114.51(2) . 2_656
N5 Cu3 Cu4 138.08(12) . .
N5 Cu3 Cu3 141.28(13) . 2_757
Cu4 Cu3 Cu3 64.03(2) . 2_757
N5 Cu3 I4 111.05(12) . 2_757
Cu4 Cu3 I4 110.86(3) . 2_757
Cu3 Cu3 I4 61.94(3) 2_757 2_757
N5 Cu3 I3 106.99(13) . .
Cu4 Cu3 I3 59.83(2) . .
Cu3 Cu3 I3 111.491(16) 2_757 .
I4 Cu3 I3 106.26(3) 2_757 .
N5 Cu3 I4 100.23(12) . .
Cu4 Cu3 I4 60.78(2) . .
Cu3 Cu3 I4 59.25(3) 2_757 .
I4 Cu3 I4 116.50(3) 2_757 .
I3 Cu3 I4 115.39(3) . .
N5 Cu3 Cu4 155.86(13) . 2_757
Cu4 Cu3 Cu4 56.33(3) . 2_757
Cu3 Cu3 Cu4 57.47(2) 2_757 2_757
I4 Cu3 Cu4 59.51(2) 2_757 2_757
I3 Cu3 Cu4 60.09(2) . 2_757
I4 Cu3 Cu4 103.80(3) . 2_757
N7 Cu4 Cu4 139.99(12) . 2_757
N7 Cu4 Cu3 147.75(12) . .
Cu4 Cu4 Cu3 65.26(3) 2_757 .
N7 Cu4 I3 106.60(12) . .
Cu4 Cu4 I3 63.74(3) 2_757 .
Cu3 Cu4 I3 61.82(2) . .
N7 Cu4 I4 107.33(12) . .
Cu4 Cu4 I4 111.216(18) 2_757 .
Cu3 Cu4 I4 61.68(3) . .
I3 Cu4 I4 117.98(3) . .
N7 Cu4 I3 100.98(12) . 2_757
Cu4 Cu4 I3 59.92(3) 2_757 2_757
Cu3 Cu4 I3 110.99(3) . 2_757
I3 Cu4 I3 118.54(3) . 2_757
I4 Cu4 I3 103.71(3) . 2_757
N7 Cu4 Cu3 144.55(12) . 2_757
Cu4 Cu4 Cu3 58.41(2) 2_757 2_757
Cu3 Cu4 Cu3 58.50(3) . 2_757
I3 Cu4 Cu3 108.68(3) . 2_757
I4 Cu4 Cu3 57.83(3) . 2_757
I3 Cu4 Cu3 58.51(2) 2_757 2_757
Cu1 I1 Cu1 60.65(2) . 2_656
Cu1 I1 Cu2 56.58(2) . .
Cu1 I1 Cu2 56.82(2) 2_656 .
Cu2 I2 Cu1 58.21(2) . .
Cu2 I2 Cu2 58.00(2) . 2_656
Cu1 I2 Cu2 56.94(2) . 2_656
Cu4 I3 Cu3 58.34(2) . .
Cu4 I3 Cu4 56.34(3) . 2_757
Cu3 I3 Cu4 61.40(2) . 2_757
Cu3 I4 Cu4 62.66(2) 2_757 .
Cu3 I4 Cu3 58.81(3) 2_757 .
Cu4 I4 Cu3 57.54(2) . .

loop_
_geom_bond_atom_site_label_1
_geom_bond_atom_site_label_2
_geom_bond_distance
_geom_bond_site_symmetry_2
C1 N1 1.309(10) .
C1 C2 1.393(11) .
C1 H1 0.9300 .
C2 C3 1.411(9) .
C2 H2 0.9300 .
C3 C4 1.373(10) .
C3 C6 1.482(10) .
C4 C5 1.397(9) .
C4 H4 0.9300 .
C5 N1 1.313(8) .
C5 H5 0.9300 .
C6 N3 1.310(10) .
C6 C7 1.496(8) .
C7 C11 1.372(8) .
C7 C8 1.388(9) .
C8 C9 1.394(8) .
C8 H8 0.9300 .
C9 N2 1.335(8) .
C9 H9 0.9300 .
C10 N2 1.338(7) .
C10 C11 1.397(7) .
C10 H10 0.9300 .
C11 H11 0.9300 .
C12 N4 1.335(7) .
C12 C13 1.367(7) .
C12 H12 0.9300 .
C13 C14 1.392(7) .
C13 H13 0.9300 .
C14 C15 1.392(7) .
C14 C17 1.491(7) .
C15 C16 1.373(7) .
C15 H15 0.9300 .
C16 N4 1.337(7) .
C16 H16 0.9300 .
C17 N6 1.304(7) .
C17 C18 1.484(7) .
C18 C19 1.386(8) .
C18 C22 1.391(7) .
C19 C20 1.373(7) .
C19 H19 0.9300 .
C20 N5 1.344(7) .
C20 H20 0.9300 .
C21 N5 1.341(7) .
C21 C22 1.378(8) .
C21 H21 0.9300 .
C22 H22 0.9300 .
C23 N7 1.346(6) .
C23 C24 1.367(7) .
C23 H23 0.9300 .
C24 C25 1.388(7) .
C24 H24 0.9300 .
C25 C26 1.397(7) .
C25 C28 1.487(6) .
C26 C27 1.367(8) .
C26 H26 0.9300 .
C27 N7 1.346(7) .
C27 H27 0.9300 .
C28 N8 1.261(10) .
C28 C25 1.487(6) 2_657
C31 C32 1.529(19) .
C31 H31A 0.9600 .
C31 H31B 0.9600 .
C31 H31C 0.9600 .
C32 O4 1.418(13) .
C32 H32A 0.9700 .
C32 H32B 0.9700 .
C33 O4 1.384(15) .
C33 C34 1.54(2) .
C33 H33A 0.9700 .
C33 H33B 0.9700 .
C34 H34A 0.9600 .
C34 H34B 0.9600 .
C34 H34C 0.9600 .
N2 Cu1 2.016(4) .
N3 O1 1.379(8) .
N4 Cu2 2.008(4) .
N5 Cu3 2.033(4) .
N6 O2 1.359(6) .
N7 Cu4 2.014(4) .
N8 O3 1.181(8) 2_657
N8 O3 1.181(8) .
O1 H1A 0.8200 .
O2 H2A 0.8200 .
O3 H3 0.8200 .
Cu1 Cu2 2.5773(9) .
Cu1 Cu2 2.5896(11) 2_656
Cu1 I2 2.6555(8) .
Cu1 I1 2.6994(9) .
Cu1 I1 2.7036(12) 2_656
Cu1 Cu1 2.7280(14) 2_656
Cu2 Cu1 2.5896(11) 2_656
Cu2 Cu2 2.6278(13) 2_656
Cu2 I2 2.6426(8) .
Cu2 I1 2.7385(8) .
Cu2 I2 2.7729(12) 2_656
Cu3 Cu4 2.6107(10) .
Cu3 Cu3 2.6401(13) 2_757
Cu3 I4 2.6525(11) 2_757
Cu3 I3 2.7035(8) .
Cu3 I4 2.7236(10) .
Cu3 Cu4 2.7837(10) 2_757
Cu4 Cu4 2.5509(16) 2_757
Cu4 I3 2.6517(8) .
Cu4 I4 2.7003(8) .
Cu4 I3 2.7483(9) 2_757
Cu4 Cu3 2.7838(10) 2_757
I1 Cu1 2.7036(12) 2_656
I2 Cu2 2.7729(12) 2_656
I3 Cu4 2.7483(9) 2_757
I4 Cu3 2.6525(11) 2_757

loop_
_platon_squeeze_void_nr
_platon_squeeze_void_average_x
_platon_squeeze_void_average_y
_platon_squeeze_void_average_z
_platon_squeeze_void_volume
_platon_squeeze_void_count_electrons
_platon_squeeze_void_content
1 -0.006 0.250 0.756 1459 214 ' '
2 0.000 0.256 0.250 7 1 ' '
3 -0.006 0.750 0.256 1459 214 ' '
4 0.000 0.744 0.750 7 1 ' '
5 0.500 0.244 0.750 7 1 ' '
6 0.500 0.756 0.250 7 1 ' '
